data_7222285
loop_
_publ_author_name
'Dubey, Mrigendra'
'Kumar, Ashish'
'Dhavale, Vishal M.'
'Kurungot, Sreekumar'
'Pandey, Daya Shankar'

_publ_section_title
;
 Can enantiomer ligands produce structurally distinct homochiral MOFs?
;
_journal_issue 43
_journal_name_full CrystEngComm
_journal_page_first 8202
_journal_paper_doi 10.1039/C5CE01180A
_journal_volume 17
_journal_year 2015
_chemical_absolute_configuration syn
_chemical_compound_source Synthesized
_chemical_formula_moiety 'C44 H82 Cu3 N4 O18.25'
_chemical_formula_sum 'C44 H82 Cu3 N4 O18.25'
_chemical_formula_weight 1149.77
_space_group_IT_number 90
_symmetry_cell_setting tetragonal
_symmetry_Int_Tables_number 90
_symmetry_space_group_name_Hall 'P 4ab 2ab'
_symmetry_space_group_name_H-M 'P 4 21 2'
_atom_sites_solution_hydrogens geom
_atom_sites_solution_primary direct
_atom_sites_solution_secondary difmap
_audit_creation_method SHELXL-97
_audit_update_record
;
2015-09-18 deposited with the CCDC.
2015-09-23 downloaded from the CCDC.
;
_cell_angle_alpha 90.00
_cell_angle_beta 90.00
_cell_angle_gamma 90.00
_cell_formula_units_Z 4
_cell_length_a 21.5599(3)
_cell_length_b 21.5599(3)
_cell_length_c 12.8974(3)
_cell_measurement_temperature 293(2)
_cell_volume 5995.09(18)
_computing_cell_refinement 'Bruker SMART'
_computing_data_collection 'Bruker SMART'
_computing_data_reduction 'Bruker SAINT'
_computing_molecular_graphics Wingx
_computing_publication_material Wingx
_computing_structure_refinement 'SHELXL-97 (Sheldrick, 1997)'
_computing_structure_solution 'Bruker SHELXTL'
_diffrn_ambient_temperature 293(2)
_diffrn_measured_fraction_theta_full 0.994
_diffrn_measured_fraction_theta_max 0.955
_diffrn_measurement_device_type 'CCD area detector'
_diffrn_measurement_method 'phi and omega scans'
_diffrn_radiation_monochromator graphite
_diffrn_radiation_type MoK\a
_diffrn_radiation_wavelength 0.71073
_diffrn_reflns_av_R_equivalents 0.1510
_diffrn_reflns_av_sigmaI/netI 0.1076
_diffrn_reflns_limit_h_max 31
_diffrn_reflns_limit_h_min -30
_diffrn_reflns_limit_k_max 32
_diffrn_reflns_limit_k_min -31
_diffrn_reflns_limit_l_max 18
_diffrn_reflns_limit_l_min -18
_diffrn_reflns_number 79195
_diffrn_reflns_theta_full 25.00
_diffrn_reflns_theta_max 32.64
_diffrn_reflns_theta_min 3.10
_diffrn_source 'fine-focus sealed tube'
_exptl_absorpt_coefficient_mu 1.118
_exptl_absorpt_correction_T_max 0.7991
_exptl_absorpt_correction_T_min 0.7092
_exptl_absorpt_correction_type multi-scan
_exptl_absorpt_process_details 'SADABS, Bruker, 1997'
_exptl_crystal_colour Blue
_exptl_crystal_density_diffrn 1.256
_exptl_crystal_density_method 'not measured'
_exptl_crystal_description Block
_exptl_crystal_F_000 2364
_exptl_crystal_size_max 0.33
_exptl_crystal_size_mid 0.26
_exptl_crystal_size_min 0.21
_refine_diff_density_max 0.838
_refine_diff_density_min -0.597
_refine_diff_density_rms 0.072
_refine_ls_abs_structure_details 'Flack H D (1983), Acta Cryst. A39, 876-881'
_refine_ls_abs_structure_Flack -0.034(16)
_refine_ls_extinction_method none
_refine_ls_goodness_of_fit_ref 0.940
_refine_ls_hydrogen_treatment constr
_refine_ls_matrix_type full
_refine_ls_number_parameters 343
_refine_ls_number_reflns 10366
_refine_ls_number_restraints 0
_refine_ls_restrained_S_all 0.940
_refine_ls_R_factor_all 0.1330
_refine_ls_R_factor_gt 0.0566
_refine_ls_shift/su_max 0.000
_refine_ls_shift/su_mean 0.000
_refine_ls_structure_factor_coef Fsqd
_refine_ls_weighting_details 'calc w=1/[\s^2^(Fo^2^)+(0.0620P)^2^+0.0000P] where P=(Fo^2^+2Fc^2^)/3'
_refine_ls_weighting_scheme calc
_refine_ls_wR_factor_gt 0.1169
_refine_ls_wR_factor_ref 0.1432
_reflns_number_gt 5630
_reflns_number_total 10366
_reflns_threshold_expression >2sigma(I)
_cod_data_source_file c5ce01180a2.cif
_cod_data_source_block Structure_1
_cod_depositor_comments 'Adding full bibliography for 7222284--7222285.cif.'
_cod_original_cell_volume 5995.1(2)
_cod_database_code 7222285

loop_
_symmetry_equiv_pos_as_xyz
'x, y, z'
'-y+1/2, x+1/2, z'
'-x, -y, z'
'y+1/2, -x+1/2, z'
'x+1/2, -y+1/2, -z'
'-x+1/2, y+1/2, -z'
'y, x, -z'
'-y, -x, -z'

loop_
_atom_site_label
_atom_site_type_symbol
_atom_site_fract_x
_atom_site_fract_y
_atom_site_fract_z
_atom_site_U_iso_or_equiv
_atom_site_adp_type
_atom_site_occupancy
_atom_site_symmetry_multiplicity
_atom_site_calc_flag
_atom_site_refinement_flags
_atom_site_disorder_assembly
_atom_site_disorder_group
Cu1 Cu 0.20949(2) 0.20949(2) 0.5000 0.03528(15) Uani 1 2 d S B .
Cu2 Cu 0.05811(2) 0.31312(2) 0.68583(3) 0.03464(12) Uani 1 1 d . . .
O1 O 0.14609(12) 0.26223(13) 0.56017(19) 0.0410(6) Uani 1 1 d . B .
O2 O 0.05301(12) 0.30176(13) 0.5315(2) 0.0446(7) Uani 1 1 d . B .
O5 O 0.02488(13) 0.23001(13) 0.7017(2) 0.0490(7) Uani 1 1 d . . .
O6 O 0.10980(15) 0.18649(15) 0.7671(3) 0.0593(8) Uani 1 1 d . . .
O3 O 0.09447(13) 0.39403(12) -0.3344(2) 0.0432(7) Uani 1 1 d . . .
O7 O 0.28229(13) 0.28229(13) 0.5000 0.0587(11) Uani 1 2 d S . .
N1 N 0.16340(15) 0.22915(15) 0.3651(2) 0.0384(8) Uani 1 1 d . . .
H1 H 0.1632 0.1936 0.3242 0.046 Uiso 1 1 calc R A 1
N2 N 0.09806(13) 0.31816(14) -0.1741(2) 0.0351(6) Uani 1 1 d . . .
H2 H 0.1213 0.2820 -0.1676 0.042 Uiso 1 1 calc R . .
C1 C 0.09945(17) 0.27202(17) 0.5022(3) 0.0357(8) Uani 1 1 d . . .
C2A C 0.09806(18) 0.2431(2) 0.3958(3) 0.0415(9) Uani 0.517(15) 1 d P B 1
H2A H 0.0801 0.2736 0.3455 0.050 Uiso 0.517(15) 1 calc PR B 1
C3A C 0.0578(3) 0.1858(3) 0.3981(4) 0.0755(16) Uani 0.517(15) 1 d P B 1
H3A1 H 0.0845 0.1505 0.4189 0.091 Uiso 0.517(15) 1 calc PR B 1
H3A2 H 0.0268 0.1915 0.4540 0.091 Uiso 0.517(15) 1 calc PR B 1
C4A C 0.0235(5) 0.1667(6) 0.3027(9) 0.074(4) Uani 0.517(15) 1 d P B 1
H4A H 0.0566 0.1518 0.2545 0.088 Uiso 0.517(15) 1 calc PR B 1
C5A C -0.0089(9) 0.2140(17) 0.2442(14) 0.134(10) Uani 0.517(15) 1 d P B 1
H5A1 H 0.0186 0.2496 0.2336 0.201 Uiso 0.517(15) 1 calc PR B 1
H5A2 H -0.0458 0.2273 0.2827 0.201 Uiso 0.517(15) 1 calc PR B 1
H5A3 H -0.0214 0.1971 0.1768 0.201 Uiso 0.517(15) 1 calc PR B 1
C6A C -0.0176(8) 0.1110(10) 0.3183(17) 0.117(7) Uani 0.517(15) 1 d P B 1
H6A1 H 0.0049 0.0793 0.3576 0.176 Uiso 0.517(15) 1 calc PR B 1
H6A2 H -0.0297 0.0941 0.2506 0.176 Uiso 0.517(15) 1 calc PR B 1
H6A3 H -0.0549 0.1233 0.3567 0.176 Uiso 0.517(15) 1 calc PR B 1
C2B C 0.09806(18) 0.2431(2) 0.3958(3) 0.0415(9) Uani 0.483(15) 1 d P B 2
H2B H 0.0801 0.2736 0.3455 0.050 Uiso 0.483(15) 1 calc PR B 2
C3B C 0.0578(3) 0.1858(3) 0.3981(4) 0.0755(16) Uani 0.483(15) 1 d P B 2
H3B1 H 0.0736 0.1583 0.3426 0.091 Uiso 0.483(15) 1 calc PR B 2
H3B2 H 0.0672 0.1647 0.4645 0.091 Uiso 0.483(15) 1 calc PR B 2
C4B C -0.0016(6) 0.1854(8) 0.3894(15) 0.116(7) Uani 0.483(15) 1 d P B 2
H4B H -0.0174 0.2064 0.4534 0.139 Uiso 0.483(15) 1 calc PR B 2
C5B C -0.0303(11) 0.2233(16) 0.295(3) 0.186(17) Uani 0.483(15) 1 d P B 2
H5B1 H -0.0755 0.2250 0.3026 0.280 Uiso 0.483(15) 1 calc PR B 2
H5B2 H -0.0196 0.2028 0.2299 0.280 Uiso 0.483(15) 1 calc PR B 2
H5B3 H -0.0135 0.2655 0.2953 0.280 Uiso 0.483(15) 1 calc PR B 2
C6B C -0.0279(10) 0.1146(10) 0.395(2) 0.156(10) Uani 0.483(15) 1 d P B 2
H6B1 H -0.0734 0.1152 0.3938 0.234 Uiso 0.483(15) 1 calc PR B 2
H6B2 H -0.0138 0.0950 0.4595 0.234 Uiso 0.483(15) 1 calc PR B 2
H6B3 H -0.0125 0.0909 0.3356 0.234 Uiso 0.483(15) 1 calc PR B 2
C7 C 0.19145(19) 0.2804(2) 0.3038(3) 0.0465(10) Uani 1 1 d . B .
H7A H 0.2354 0.2703 0.2892 0.056 Uiso 1 1 calc R . .
H7B H 0.1905 0.3189 0.3454 0.056 Uiso 1 1 calc R . .
C8 C 0.15772(18) 0.2914(2) 0.2017(3) 0.0434(9) Uani 1 1 d . . .
C9 C 0.1537(2) 0.2461(2) 0.1275(3) 0.0554(12) Uani 1 1 d . B .
H9 H 0.1743 0.2077 0.1388 0.067 Uiso 1 1 calc R . .
C11 C 0.1211(2) 0.2544(2) 0.0381(3) 0.0563(12) Uani 1 1 d . . .
H10 H 0.1192 0.2217 -0.0111 0.068 Uiso 1 1 calc R B .
C13 C 0.09084(18) 0.30936(19) 0.0177(3) 0.0438(9) Uani 1 1 d . B .
C12 C 0.0958(2) 0.3560(2) 0.0922(3) 0.0579(12) Uani 1 1 d . . .
H12 H 0.0761 0.3948 0.0805 0.070 Uiso 1 1 calc R B .
C10 C 0.1286(2) 0.3469(2) 0.1817(3) 0.0527(11) Uani 1 1 d . B .
H13 H 0.1312 0.3795 0.2311 0.063 Uiso 1 1 calc R . .
C21 C 0.0558(2) 0.1850(2) 0.7364(4) 0.0535(11) Uani 1 1 d . . .
C22 C 0.0198(4) 0.1234(3) 0.7338(7) 0.125(3) Uani 1 1 d . . .
H22A H 0.0429 0.0918 0.7723 0.187 Uiso 1 1 calc R . .
H22B H 0.0146 0.1100 0.6618 0.187 Uiso 1 1 calc R . .
H22C H -0.0211 0.1293 0.7657 0.187 Uiso 1 1 calc R . .
C16 C 0.12940(18) 0.41435(18) -0.2630(3) 0.0365(9) Uani 1 1 d . . .
C15 C 0.14377(17) 0.36950(17) -0.1741(3) 0.0382(8) Uani 1 1 d . . .
H17 H 0.1412 0.3923 -0.1066 0.046 Uiso 1 1 calc R . .
C17 C 0.20985(18) 0.34292(19) -0.1874(4) 0.0512(10) Uani 1 1 d . . .
H18A H 0.2127 0.3039 -0.1472 0.061 Uiso 1 1 calc R . .
H18B H 0.2158 0.3322 -0.2614 0.061 Uiso 1 1 calc R . .
C18 C 0.2624(2) 0.3851(2) -0.1543(5) 0.0708(16) Uani 1 1 d . . .
H19 H 0.2576 0.4252 -0.1922 0.085 Uiso 1 1 calc R . .
C20 C 0.2626(3) 0.3993(3) -0.0404(5) 0.097(2) Uani 1 1 d . . .
H20A H 0.2977 0.4264 -0.0241 0.146 Uiso 1 1 calc R . .
H20B H 0.2664 0.3605 -0.0011 0.146 Uiso 1 1 calc R . .
H20C H 0.2238 0.4201 -0.0216 0.146 Uiso 1 1 calc R . .
C19 C 0.3233(2) 0.3563(3) -0.1879(6) 0.102(2) Uani 1 1 d . . .
H21A H 0.3577 0.3833 -0.1668 0.152 Uiso 1 1 calc R . .
H21B H 0.3236 0.3516 -0.2635 0.152 Uiso 1 1 calc R . .
H21C H 0.3280 0.3156 -0.1553 0.152 Uiso 1 1 calc R . .
C14 C 0.0564(2) 0.3192(2) -0.0826(3) 0.0449(9) Uani 1 1 d . . .
H14A H 0.0247 0.2864 -0.0903 0.054 Uiso 1 1 calc R B .
H14B H 0.0347 0.3596 -0.0799 0.054 Uiso 1 1 calc R . .
O8 O 0.2544(3) 0.4035(2) 0.5609(4) 0.1180(18) Uani 1 1 d . . .
O9 O 0.1400(3) 0.4307(3) 0.4635(5) 0.144(2) Uani 1 1 d . . .
O4 O 0.15384(16) 0.46520(13) -0.2620(2) 0.0554(8) Uani 1 1 d . . .
O10A O 0.0000 0.5000 -0.2170(12) 0.162(8) Uiso 1.02(4) 4 d SP C 1
O10B O 0.0000 0.5000 -0.067(2) 0.40(2) Uiso 1.36(7) 4 d SP D 2

loop_
_atom_site_aniso_label
_atom_site_aniso_U_11
_atom_site_aniso_U_22
_atom_site_aniso_U_33
_atom_site_aniso_U_23
_atom_site_aniso_U_13
_atom_site_aniso_U_12
Cu1 0.0423(2) 0.0423(2) 0.0212(3) 0.00262(19) -0.00262(19) 0.0090(3)
Cu2 0.0358(2) 0.0406(3) 0.0276(2) 0.0020(2) -0.0011(2) -0.00153(19)
O1 0.0424(15) 0.0556(17) 0.0250(13) -0.0023(12) -0.0072(11) 0.0074(13)
O2 0.0402(15) 0.0596(19) 0.0339(14) -0.0005(12) -0.0027(11) 0.0136(13)
O5 0.0412(15) 0.0459(16) 0.0599(19) -0.0007(15) -0.0021(14) -0.0040(13)
O6 0.057(2) 0.0492(18) 0.072(2) 0.0031(16) -0.0050(17) 0.0051(16)
O3 0.0497(16) 0.0450(16) 0.0351(15) 0.0147(12) -0.0075(12) -0.0050(13)
O7 0.0525(15) 0.0525(15) 0.071(3) 0.0036(18) -0.0036(18) -0.010(2)
N1 0.0491(19) 0.0411(18) 0.0249(15) -0.0017(13) -0.0041(13) 0.0117(15)
N2 0.0380(16) 0.0372(16) 0.0299(15) 0.0074(13) -0.0042(13) 0.0005(13)
C1 0.0373(19) 0.045(2) 0.0245(16) 0.0053(18) -0.0035(17) 0.0034(16)
C2A 0.045(2) 0.053(2) 0.0267(19) 0.0001(17) -0.0050(16) 0.0004(19)
C3A 0.086(4) 0.077(4) 0.063(3) -0.008(3) -0.018(3) -0.032(3)
C4A 0.056(6) 0.094(8) 0.071(8) -0.030(7) 0.002(6) -0.022(6)
C5A 0.058(11) 0.27(3) 0.071(9) -0.006(13) -0.038(8) -0.008(14)
C6A 0.078(9) 0.140(14) 0.135(16) -0.064(14) 0.006(11) -0.040(9)
C2B 0.045(2) 0.053(2) 0.0267(19) 0.0001(17) -0.0050(16) 0.0004(19)
C3B 0.086(4) 0.077(4) 0.063(3) -0.008(3) -0.018(3) -0.032(3)
C4B 0.050(8) 0.145(14) 0.152(16) -0.068(13) 0.021(9) -0.026(9)
C5B 0.064(14) 0.140(18) 0.36(5) -0.03(3) -0.08(2) -0.010(13)
C6B 0.123(16) 0.125(16) 0.22(3) -0.046(19) 0.026(19) -0.089(13)
C7 0.047(2) 0.066(3) 0.0270(18) 0.0109(19) -0.0004(17) 0.002(2)
C8 0.047(2) 0.058(2) 0.0256(18) 0.0075(18) 0.0018(16) 0.012(2)
C9 0.075(3) 0.061(3) 0.030(2) 0.0073(19) 0.001(2) 0.024(3)
C11 0.085(3) 0.050(3) 0.034(2) 0.0042(19) -0.001(2) 0.009(2)
C13 0.045(2) 0.053(2) 0.033(2) 0.0073(17) 0.0015(16) 0.0061(19)
C12 0.080(3) 0.057(3) 0.036(2) 0.005(2) -0.002(2) 0.028(3)
C10 0.079(3) 0.050(2) 0.030(2) 0.000(2) -0.004(2) 0.011(2)
C21 0.048(3) 0.043(2) 0.069(3) 0.000(2) 0.006(2) 0.000(2)
C22 0.103(5) 0.040(3) 0.231(10) 0.004(4) 0.032(6) -0.007(3)
C16 0.035(2) 0.038(2) 0.036(2) 0.0050(16) 0.0035(16) 0.0064(17)
C15 0.040(2) 0.039(2) 0.036(2) -0.0010(16) -0.0062(17) -0.0040(16)
C17 0.043(2) 0.048(2) 0.062(3) 0.007(2) -0.008(2) 0.0024(19)
C18 0.049(3) 0.062(3) 0.102(5) 0.024(3) -0.026(3) -0.006(2)
C20 0.097(5) 0.105(5) 0.090(5) -0.002(4) -0.054(4) -0.003(4)
C19 0.044(3) 0.104(5) 0.156(7) 0.037(5) -0.015(4) -0.003(3)
C14 0.044(2) 0.060(3) 0.0315(19) 0.0109(18) 0.0001(17) 0.004(2)
O8 0.142(4) 0.076(3) 0.136(4) -0.011(3) 0.024(4) 0.024(3)
O9 0.176(6) 0.150(5) 0.107(4) 0.009(3) 0.027(4) -0.049(4)
O4 0.070(2) 0.0325(16) 0.064(2) 0.0085(14) -0.0097(16) -0.0111(15)

loop_
_atom_type_symbol
_atom_type_description
_atom_type_scat_dispersion_real
_atom_type_scat_dispersion_imag
_atom_type_scat_source
C C 0.0033 0.0016 'International Tables Vol C Tables 4.2.6.8 and 6.1.1.4'
H H 0.0000 0.0000 'International Tables Vol C Tables 4.2.6.8 and 6.1.1.4'
Cu Cu 0.3201 1.2651 'International Tables Vol C Tables 4.2.6.8 and 6.1.1.4'
N N 0.0061 0.0033 'International Tables Vol C Tables 4.2.6.8 and 6.1.1.4'
O O 0.0106 0.0060 'International Tables Vol C Tables 4.2.6.8 and 6.1.1.4'

loop_
_geom_angle_atom_site_label_1
_geom_angle_atom_site_label_2
_geom_angle_atom_site_label_3
_geom_angle
_geom_angle_site_symmetry_1
_geom_angle_site_symmetry_3
O1 Cu1 O1 170.39(17) . 7_556
O1 Cu1 N1 82.92(12) . .
O1 Cu1 N1 95.18(12) 7_556 .
O1 Cu1 N1 95.18(12) . 7_556
O1 Cu1 N1 82.92(12) 7_556 7_556
N1 Cu1 N1 157.31(19) . 7_556
O1 Cu1 O7 94.81(8) . .
O1 Cu1 O7 94.81(8) 7_556 .
N1 Cu1 O7 101.34(9) . .
N1 Cu1 O7 101.34(9) 7_556 .
O3 Cu2 O5 177.04(12) 1_556 .
O3 Cu2 N2 84.17(11) 1_556 1_556
O5 Cu2 N2 96.54(13) . 1_556
O3 Cu2 O2 89.91(12) 1_556 .
O5 Cu2 O2 88.36(12) . .
N2 Cu2 O2 157.43(12) 1_556 .
O3 Cu2 O4 96.72(12) 1_556 4_456
O5 Cu2 O4 86.08(12) . 4_456
N2 Cu2 O4 95.56(12) 1_556 4_456
O2 Cu2 O4 106.78(12) . 4_456
C1 O1 Cu1 114.8(2) . .
C1 O2 Cu2 108.6(2) . .
C21 O5 Cu2 123.6(3) . .
C16 O3 Cu2 117.1(2) . 1_554
C7 N1 C2A 112.0(3) . .
C7 N1 Cu1 114.1(2) . .
C2A N1 Cu1 105.9(2) . .
C7 N1 H1 108.2 . .
C2A N1 H1 108.2 . .
Cu1 N1 H1 108.2 . .
C15 N2 C14 113.0(3) . .
C15 N2 Cu2 109.1(2) . 1_554
C14 N2 Cu2 117.3(2) . 1_554
C15 N2 H2 105.5 . .
C14 N2 H2 105.5 . .
Cu2 N2 H2 105.5 1_554 .
O2 C1 O1 122.8(3) . .
O2 C1 C2A 118.2(3) . .
O1 C1 C2A 118.9(3) . .
N1 C2A C1 107.8(3) . .
N1 C2A C3A 112.4(4) . .
C1 C2A C3A 109.3(3) . .
N1 C2A H2A 109.1 . .
C1 C2A H2A 109.1 . .
C3A C2A H2A 109.1 . .
C4A C3A C2A 119.5(6) . .
C4A C3A H3A1 107.4 . .
C2A C3A H3A1 107.4 . .
C4A C3A H3A2 107.4 . .
C2A C3A H3A2 107.4 . .
H3A1 C3A H3A2 107.0 . .
C5A C4A C3A 118.4(13) . .
C5A C4A C6A 110.3(15) . .
C3A C4A C6A 113.7(12) . .
C5A C4A H4A 104.3 . .
C3A C4A H4A 104.3 . .
C6A C4A H4A 104.3 . .
C4A C5A H5A1 109.5 . .
C4A C5A H5A2 109.5 . .
H5A1 C5A H5A2 109.5 . .
C4A C5A H5A3 109.5 . .
H5A1 C5A H5A3 109.5 . .
H5A2 C5A H5A3 109.5 . .
C4A C6A H6A1 109.5 . .
C4A C6A H6A2 109.5 . .
H6A1 C6A H6A2 109.5 . .
C4A C6A H6A3 109.5 . .
H6A1 C6A H6A3 109.5 . .
H6A2 C6A H6A3 109.5 . .
C5B C4B C6B 112.4(18) . .
C5B C4B H4B 105.4 . .
C6B C4B H4B 105.4 . .
C4B C5B H5B1 109.5 . .
C4B C5B H5B2 109.5 . .
H5B1 C5B H5B2 109.5 . .
C4B C5B H5B3 109.5 . .
H5B1 C5B H5B3 109.5 . .
H5B2 C5B H5B3 109.5 . .
C4B C6B H6B1 109.5 . .
C4B C6B H6B2 109.5 . .
H6B1 C6B H6B2 109.5 . .
C4B C6B H6B3 109.5 . .
H6B1 C6B H6B3 109.5 . .
H6B2 C6B H6B3 109.5 . .
N1 C7 C8 112.5(3) . .
N1 C7 H7A 109.1 . .
C8 C7 H7A 109.1 . .
N1 C7 H7B 109.1 . .
C8 C7 H7B 109.1 . .
H7A C7 H7B 107.8 . .
C9 C8 C10 117.4(4) . .
C9 C8 C7 121.4(4) . .
C10 C8 C7 121.1(4) . .
C11 C9 C8 122.0(4) . .
C11 C9 H9 119.0 . .
C8 C9 H9 119.0 . .
C9 C11 C13 121.3(4) . .
C9 C11 H10 119.4 . .
C13 C11 H10 119.4 . .
C11 C13 C12 116.9(4) . .
C11 C13 C14 121.2(4) . .
C12 C13 C14 121.8(4) . .
C10 C12 C13 121.2(4) . .
C10 C12 H12 119.4 . .
C13 C12 H12 119.4 . .
C12 C10 C8 121.3(4) . .
C12 C10 H13 119.4 . .
C8 C10 H13 119.4 . .
O6 C21 O5 126.5(4) . .
O6 C21 C22 120.5(5) . .
O5 C21 C22 113.0(5) . .
C21 C22 H22A 109.5 . .
C21 C22 H22B 109.5 . .
H22A C22 H22B 109.5 . .
C21 C22 H22C 109.5 . .
H22A C22 H22C 109.5 . .
H22B C22 H22C 109.5 . .
O4 C16 O3 125.1(4) . .
O4 C16 C15 118.3(4) . .
O3 C16 C15 116.5(3) . .
N2 C15 C16 109.7(3) . .
N2 C15 C17 109.7(3) . .
C16 C15 C17 109.7(3) . .
N2 C15 H17 109.3 . .
C16 C15 H17 109.3 . .
C17 C15 H17 109.3 . .
C18 C17 C15 115.9(4) . .
C18 C17 H18A 108.3 . .
C15 C17 H18A 108.3 . .
C18 C17 H18B 108.3 . .
C15 C17 H18B 108.3 . .
H18A C17 H18B 107.4 . .
C20 C18 C17 113.6(5) . .
C20 C18 C19 111.2(5) . .
C17 C18 C19 108.8(5) . .
C20 C18 H19 107.7 . .
C17 C18 H19 107.7 . .
C19 C18 H19 107.7 . .
C18 C20 H20A 109.5 . .
C18 C20 H20B 109.5 . .
H20A C20 H20B 109.5 . .
C18 C20 H20C 109.5 . .
H20A C20 H20C 109.5 . .
H20B C20 H20C 109.5 . .
C18 C19 H21A 109.5 . .
C18 C19 H21B 109.5 . .
H21A C19 H21B 109.5 . .
C18 C19 H21C 109.5 . .
H21A C19 H21C 109.5 . .
H21B C19 H21C 109.5 . .
N2 C14 C13 112.5(3) . .
N2 C14 H14A 109.1 . .
C13 C14 H14A 109.1 . .
N2 C14 H14B 109.1 . .
C13 C14 H14B 109.1 . .
H14A C14 H14B 107.8 . .
C16 O4 Cu2 160.9(3) . 2_554

loop_
_geom_bond_atom_site_label_1
_geom_bond_atom_site_label_2
_geom_bond_distance
_geom_bond_site_symmetry_2
Cu1 O1 1.940(3) .
Cu1 O1 1.940(3) 7_556
Cu1 N1 2.048(3) .
Cu1 N1 2.048(3) 7_556
Cu1 O7 2.220(4) .
Cu2 O3 1.930(3) 1_556
Cu2 O5 1.941(3) .
Cu2 N2 2.004(3) 1_556
Cu2 O2 2.008(3) .
Cu2 O4 2.230(3) 4_456
O1 C1 1.271(4) .
O2 C1 1.248(4) .
O5 C21 1.259(5) .
O6 C21 1.231(5) .
O3 C16 1.268(5) .
O3 Cu2 1.930(3) 1_554
N1 C7 1.487(5) .
N1 C2A 1.494(5) .
N1 H1 0.9300 .
N2 C15 1.482(5) .
N2 C14 1.483(5) .
N2 Cu2 2.004(3) 1_554
N2 H2 0.9300 .
C1 C2A 1.508(5) .
C2A C3A 1.512(6) .
C2A H2A 1.0000 .
C3A C4A 1.493(12) .
C3A H3A1 0.9900 .
C3A H3A2 0.9900 .
C4A C5A 1.45(3) .
C4A C6A 1.51(2) .
C4A H4A 1.0000 .
C5A H5A1 0.9800 .
C5A H5A2 0.9800 .
C5A H5A3 0.9800 .
C6A H6A1 0.9800 .
C6A H6A2 0.9800 .
C6A H6A3 0.9800 .
C4B C5B 1.59(4) .
C4B C6B 1.63(2) .
C4B H4B 1.0000 .
C5B H5B1 0.9800 .
C5B H5B2 0.9800 .
C5B H5B3 0.9800 .
C6B H6B1 0.9800 .
C6B H6B2 0.9800 .
C6B H6B3 0.9800 .
C7 C8 1.523(5) .
C7 H7A 0.9900 .
C7 H7B 0.9900 .
C8 C9 1.371(6) .
C8 C10 1.376(6) .
C9 C11 1.362(6) .
C9 H9 0.9500 .
C11 C13 1.378(6) .
C11 H10 0.9500 .
C13 C12 1.395(6) .
C13 C14 1.506(5) .
C12 C10 1.368(6) .
C12 H12 0.9500 .
C10 H13 0.9500 .
C21 C22 1.538(7) .
C22 H22A 0.9800 .
C22 H22B 0.9800 .
C22 H22C 0.9800 .
C16 O4 1.217(5) .
C16 C15 1.532(5) .
C15 C17 1.545(5) .
C15 H17 1.0000 .
C17 C18 1.515(6) .
C17 H18A 0.9900 .
C17 H18B 0.9900 .
C18 C20 1.500(8) .
C18 C19 1.515(8) .
C18 H19 1.0000 .
C20 H20A 0.9800 .
C20 H20B 0.9800 .
C20 H20C 0.9800 .
C19 H21A 0.9800 .
C19 H21B 0.9800 .
C19 H21C 0.9800 .
C14 H14A 0.9900 .
C14 H14B 0.9900 .
O4 Cu2 2.230(3) 2_554

loop_
_geom_torsion_atom_site_label_1
_geom_torsion_atom_site_label_2
_geom_torsion_atom_site_label_3
_geom_torsion_atom_site_label_4
_geom_torsion
_geom_torsion_site_symmetry_1
_geom_torsion_site_symmetry_4
O1 Cu1 O1 C1 -63.3(3) 7_556 .
N1 Cu1 O1 C1 15.9(3) . .
N1 Cu1 O1 C1 -141.4(3) 7_556 .
O7 Cu1 O1 C1 116.7(3) . .
O3 Cu2 O2 C1 95.9(3) 1_556 .
O5 Cu2 O2 C1 -81.7(3) . .
N2 Cu2 O2 C1 21.5(5) 1_556 .
O4 Cu2 O2 C1 -167.1(2) 4_456 .
O3 Cu2 O5 C21 57(2) 1_556 .
N2 Cu2 O5 C21 -46.5(4) 1_556 .
O2 Cu2 O5 C21 111.4(3) . .
O4 Cu2 O5 C21 -141.7(3) 4_456 .
O1 Cu1 N1 C7 97.3(3) . .
O1 Cu1 N1 C7 -92.2(3) 7_556 .
N1 Cu1 N1 C7 -176.2(3) 7_556 .
O7 Cu1 N1 C7 3.8(3) . .
O1 Cu1 N1 C2A -26.4(2) . .
O1 Cu1 N1 C2A 144.1(2) 7_556 .
N1 Cu1 N1 C2A 60.1(2) 7_556 .
O7 Cu1 N1 C2A -119.9(2) . .
Cu2 O2 C1 O1 -12.0(4) . .
Cu2 O2 C1 C2A 164.0(3) . .
Cu1 O1 C1 O2 175.5(3) . .
Cu1 O1 C1 C2A -0.4(4) . .
C7 N1 C2A C1 -93.6(4) . .
Cu1 N1 C2A C1 31.4(3) . .
C7 N1 C2A C3A 145.9(3) . .
Cu1 N1 C2A C3A -89.2(3) . .
O2 C1 C2A N1 161.6(3) . .
O1 C1 C2A N1 -22.3(5) . .
O2 C1 C2A C3A -75.9(5) . .
O1 C1 C2A C3A 100.2(5) . .
N1 C2A C3A C4A -90.4(7) . .
C1 C2A C3A C4A 149.9(7) . .
C2A C3A C4A C5A -44.8(14) . .
C2A C3A C4A C6A -176.6(10) . .
C2A N1 C7 C8 -62.5(4) . .
Cu1 N1 C7 C8 177.2(3) . .
N1 C7 C8 C9 -60.9(5) . .
N1 C7 C8 C10 117.2(4) . .
C10 C8 C9 C11 -1.4(7) . .
C7 C8 C9 C11 176.7(4) . .
C8 C9 C11 C13 0.5(8) . .
C9 C11 C13 C12 0.7(7) . .
C9 C11 C13 C14 178.1(4) . .
C11 C13 C12 C10 -1.0(7) . .
C14 C13 C12 C10 -178.3(4) . .
C13 C12 C10 C8 0.0(8) . .
C9 C8 C10 C12 1.2(7) . .
C7 C8 C10 C12 -177.0(4) . .
Cu2 O5 C21 O6 1.6(7) . .
Cu2 O5 C21 C22 -176.0(4) . .
Cu2 O3 C16 O4 -177.0(3) 1_554 .
Cu2 O3 C16 C15 6.0(4) 1_554 .
C14 N2 C15 C16 -112.5(3) . .
Cu2 N2 C15 C16 19.8(3) 1_554 .
C14 N2 C15 C17 126.9(4) . .
Cu2 N2 C15 C17 -100.7(3) 1_554 .
O4 C16 C15 N2 165.2(3) . .
O3 C16 C15 N2 -17.6(5) . .
O4 C16 C15 C17 -74.3(5) . .
O3 C16 C15 C17 102.9(4) . .
N2 C15 C17 C18 -160.6(4) . .
C16 C15 C17 C18 78.9(5) . .
C15 C17 C18 C20 64.3(6) . .
C15 C17 C18 C19 -171.2(5) . .
C15 N2 C14 C13 -64.0(4) . .
Cu2 N2 C14 C13 167.8(3) 1_554 .
C11 C13 C14 N2 -64.0(5) . .
C12 C13 C14 N2 113.3(5) . .
O3 C16 O4 Cu2 -10.1(12) . 2_554
C15 C16 O4 Cu2 166.9(7) . 2_554
